data_4113808
loop_
_publ_author_name
'Thomas K\"ohler'
'Daniel Seidel'
'Vincent Lynch'
'Forrest O. Arp'
'Zhongping Ou'
'Karl M. Kadish'
'Jonathan L. Sessler'

_publ_section_title
;
 Formation and Properties of Cyclo[6]pyrrole and Cyclo[7]pyrrole
;
_journal_name_full 'Journal of the American Chemical Society'
_journal_page_first 6872
_journal_page_last 6873
_journal_paper_doi 10.1021/ja035089y
_journal_volume 125
_journal_year 2003
_chemical_formula_sum 'C52 H66 F6 N6 O4'
_chemical_formula_weight 953.11
_chemical_name_systematic
; 
 ? 
;
_space_group_IT_number 2
_symmetry_cell_setting triclinic
_symmetry_space_group_name_Hall '-P 1'
_symmetry_space_group_name_H-M 'P -1'
_atom_sites_solution_hydrogens geom
_atom_sites_solution_primary direct
_atom_sites_solution_secondary difmap
_audit_creation_method SHELXL-97
_cell_angle_alpha 64.377(2)
_cell_angle_beta 74.543(2)
_cell_angle_gamma 89.209(2)
_cell_formula_units_Z 1
_cell_length_a 10.9346(4)
_cell_length_b 11.0747(4)
_cell_length_c 11.5478(4)
_cell_measurement_temperature 153(2)
_cell_volume 1206.97(8)
_computing_structure_refinement 'SHELXL-97 (Sheldrick, 1997)'
_computing_structure_solution 'SHELXS-97 (Sheldrick, 1990)'
_diffrn_ambient_temperature 153(2)
_diffrn_measured_fraction_theta_full 0.970
_diffrn_measured_fraction_theta_max 0.970
_diffrn_measurement_device_type 'Nonius Kappa CCD'
_diffrn_measurement_method \w-scans
_diffrn_radiation_monochromator graphite
_diffrn_radiation_source 'fine-focus sealed tube'
_diffrn_radiation_type MoK\a
_diffrn_radiation_wavelength 0.71073
_diffrn_reflns_av_R_equivalents 0.0264
_diffrn_reflns_av_sigmaI/netI 0.0495
_diffrn_reflns_limit_h_max 14
_diffrn_reflns_limit_h_min -14
_diffrn_reflns_limit_k_max 14
_diffrn_reflns_limit_k_min -14
_diffrn_reflns_limit_l_max 14
_diffrn_reflns_limit_l_min -15
_diffrn_reflns_number 9461
_diffrn_reflns_theta_full 27.50
_diffrn_reflns_theta_max 27.50
_diffrn_reflns_theta_min 2.99
_exptl_absorpt_coefficient_mu 0.099
_exptl_absorpt_correction_type none
_exptl_crystal_colour 'very dark'
_exptl_crystal_density_diffrn 1.311
_exptl_crystal_description 'prisms and plates'
_exptl_crystal_F_000 506
_exptl_crystal_size_max 0.31
_exptl_crystal_size_mid 0.26
_exptl_crystal_size_min 0.14
_refine_diff_density_max 0.222
_refine_diff_density_min -0.296
_refine_diff_density_rms 0.042
_refine_ls_extinction_coef 0.032(3)
_refine_ls_extinction_expression Fc^*^=kFc[1+0.001xFc^2^\l^3^/sin(2\q)]^-1/4^
_refine_ls_extinction_method SHELXL
_refine_ls_goodness_of_fit_ref 1.039
_refine_ls_hydrogen_treatment mixed
_refine_ls_matrix_type full
_refine_ls_number_parameters 320
_refine_ls_number_reflns 5381
_refine_ls_number_restraints 0
_refine_ls_restrained_S_all 1.039
_refine_ls_R_factor_all 0.0747
_refine_ls_R_factor_gt 0.0506
_refine_ls_shift/su_max 0.000
_refine_ls_shift/su_mean 0.000
_refine_ls_structure_factor_coef Fsqd
_refine_ls_weighting_details 'calc w=1/[\s^2^(Fo^2^)+(0.0437P)^2^+0.5418P] where P=(Fo^2^+2Fc^2^)/3'
_refine_ls_weighting_scheme calc
_refine_ls_wR_factor_gt 0.1089
_refine_ls_wR_factor_ref 0.1210
_reflns_number_gt 4118
_reflns_number_total 5381
_reflns_threshold_expression >2sigma(I)
_cod_data_source_file ja035089ysi20030310_100308.cif
_cod_data_source_block hextfa
_cod_original_cell_volume 1206.97(7)
_cod_database_code 4113808

loop_
_symmetry_equiv_pos_as_xyz
'x, y, z'
'-x, -y, -z'

loop_
_atom_site_label
_atom_site_type_symbol
_atom_site_fract_x
_atom_site_fract_y
_atom_site_fract_z
_atom_site_U_iso_or_equiv
_atom_site_adp_type
_atom_site_occupancy
_atom_site_symmetry_multiplicity
_atom_site_calc_flag
_atom_site_refinement_flags
N1 N 0.69798(13) 0.50071(14) 0.30852(14) 0.0248(3) Uani 1 1 d .
N2 N 0.70354(13) 0.67379(14) 0.41281(13) 0.0247(3) Uani 1 1 d .
N3 N 0.52458(13) 0.63688(15) 0.63445(14) 0.0245(3) Uani 1 1 d .
C1 C 0.68652(15) 0.44726(16) 0.22409(16) 0.0241(3) Uani 1 1 d .
C2 C 0.78487(15) 0.51766(17) 0.10176(16) 0.0248(3) Uani 1 1 d .
C3 C 0.85344(15) 0.61377(17) 0.11590(16) 0.0254(4) Uani 1 1 d .
C4 C 0.79784(15) 0.60097(16) 0.24773(16) 0.0241(3) Uani 1 1 d .
C5 C 0.81101(15) 0.67511(16) 0.31978(16) 0.0242(3) Uani 1 1 d .
C6 C 0.91236(15) 0.74649(16) 0.32876(16) 0.0245(3) Uani 1 1 d .
C7 C 0.86058(15) 0.78869(16) 0.42795(16) 0.0243(3) Uani 1 1 d .
C8 C 0.72751(15) 0.74203(16) 0.48074(16) 0.0236(3) Uani 1 1 d .
C9 C 0.62184(15) 0.73829(16) 0.58682(16) 0.0233(3) Uani 1 1 d .
C10 C 0.57960(15) 0.81904(16) 0.65499(16) 0.0240(3) Uani 1 1 d .
C11 C 0.45897(15) 0.76159(16) 0.74366(16) 0.0243(3) Uani 1 1 d .
C12 C 0.42410(15) 0.64666(16) 0.72897(16) 0.0234(3) Uani 1 1 d .
C13 C 0.79895(16) 0.50484(18) -0.02536(17) 0.0294(4) Uani 1 1 d .
H13A H 0.8111 0.4134 -0.0086 0.035 Uiso 1 1 d R
H13B H 0.8739 0.5618 -0.0923 0.035 Uiso 1 1 d R
C14 C 0.68418(18) 0.54199(19) -0.07896(18) 0.0350(4) Uani 1 1 d .
H14A H 0.6978 0.5322 -0.1599 0.052 Uiso 1 1 d R
H14B H 0.6093 0.4841 -0.0129 0.052 Uiso 1 1 d R
H14C H 0.6727 0.6340 -0.0974 0.052 Uiso 1 1 d R
C15 C 0.95278(16) 0.72509(17) 0.00719(17) 0.0299(4) Uani 1 1 d .
H15A H 0.9773 0.7093 -0.0709 0.036 Uiso 1 1 d R
H15B H 1.0269 0.7235 0.0373 0.036 Uiso 1 1 d R
C16 C 0.90781(18) 0.86480(19) -0.03074(19) 0.0376(4) Uani 1 1 d .
H16A H 0.9746 0.9326 -0.1000 0.056 Uiso 1 1 d R
H16B H 0.8347 0.8673 -0.0625 0.056 Uiso 1 1 d R
H16C H 0.8847 0.8816 0.0467 0.056 Uiso 1 1 d R
C17 C 1.05160(16) 0.75855(17) 0.25797(17) 0.0290(4) Uani 1 1 d .
H17A H 1.0999 0.8090 0.2841 0.035 Uiso 1 1 d R
H17B H 1.0646 0.8078 0.1630 0.035 Uiso 1 1 d R
C18 C 1.10155(17) 0.62237(19) 0.2873(2) 0.0360(4) Uani 1 1 d .
H18A H 1.1906 0.6352 0.2398 0.054 Uiso 1 1 d R
H18B H 1.0903 0.5734 0.3820 0.054 Uiso 1 1 d R
H18C H 1.0547 0.5722 0.2597 0.054 Uiso 1 1 d R
C19 C 0.93657(16) 0.85714(17) 0.47834(17) 0.0283(4) Uani 1 1 d .
H19A H 0.8820 0.9075 0.5163 0.034 Uiso 1 1 d R
H19B H 1.0036 0.9198 0.4038 0.034 Uiso 1 1 d R
C20 C 0.99554(19) 0.7587(2) 0.58320(19) 0.0392(5) Uani 1 1 d .
H20A H 1.0429 0.8078 0.6115 0.059 Uiso 1 1 d R
H20B H 0.9289 0.6970 0.6590 0.059 Uiso 1 1 d R
H20C H 1.0518 0.7094 0.5453 0.059 Uiso 1 1 d R
C21 C 0.64684(16) 0.94823(17) 0.63239(17) 0.0287(4) Uani 1 1 d .
H21A H 0.5851 1.0099 0.6365 0.034 Uiso 1 1 d R
H21B H 0.7069 0.9882 0.5445 0.034 Uiso 1 1 d R
C22 C 0.71631(17) 0.92747(18) 0.73737(18) 0.0333(4) Uani 1 1 d .
H22A H 0.7580 1.0116 0.7206 0.050 Uiso 1 1 d R
H22B H 0.6560 0.8886 0.8251 0.050 Uiso 1 1 d R
H22C H 0.7788 0.8668 0.7324 0.050 Uiso 1 1 d R
C23 C 0.37650(17) 0.82116(18) 0.82749(17) 0.0295(4) Uani 1 1 d .
H23A H 0.4300 0.8806 0.8391 0.035 Uiso 1 1 d R
H23B H 0.3350 0.7497 0.9145 0.035 Uiso 1 1 d R
C24 C 0.2762(2) 0.8984(2) 0.7675(2) 0.0467(5) Uani 1 1 d .
H24A H 0.2267 0.9338 0.8254 0.070 Uiso 1 1 d R
H24B H 0.3171 0.9713 0.6813 0.070 Uiso 1 1 d R
H24C H 0.2211 0.8391 0.7575 0.070 Uiso 1 1 d R
C25 C 0.39372(16) 0.70308(17) 0.34538(17) 0.0271(4) Uani 1 1 d .
C26 C 0.46220(19) 0.77565(19) 0.19349(19) 0.0378(4) Uani 1 1 d .
O1 O 0.44778(11) 0.60565(12) 0.40956(11) 0.0292(3) Uani 1 1 d .
O2 O 0.29914(13) 0.74801(14) 0.38716(14) 0.0438(4) Uani 1 1 d .
F1 F 0.57065(14) 0.84690(17) 0.16972(14) 0.0797(5) Uani 1 1 d .
F2 F 0.49261(16) 0.69040(14) 0.14029(12) 0.0716(5) Uani 1 1 d .
F3 F 0.39451(14) 0.86084(14) 0.12182(12) 0.0647(4) Uani 1 1 d .
H1N H 0.6560(19) 0.460(2) 0.400(2) 0.039(5) Uiso 1 1 d .
H2N H 0.6266(19) 0.6520(18) 0.4145(18) 0.030(5) Uiso 1 1 d .
H3N H 0.5327(17) 0.565(2) 0.6259(18) 0.029(5) Uiso 1 1 d .

loop_
_atom_site_aniso_label
_atom_site_aniso_U_11
_atom_site_aniso_U_22
_atom_site_aniso_U_33
_atom_site_aniso_U_23
_atom_site_aniso_U_13
_atom_site_aniso_U_12
N1 0.0243(7) 0.0295(8) 0.0230(7) -0.0158(6) -0.0033(6) -0.0010(6)
N2 0.0211(7) 0.0303(8) 0.0265(7) -0.0175(6) -0.0043(6) -0.0015(6)
N3 0.0247(7) 0.0249(7) 0.0283(7) -0.0174(6) -0.0047(6) 0.0007(6)
C1 0.0246(8) 0.0273(8) 0.0266(8) -0.0174(7) -0.0077(7) 0.0044(6)
C2 0.0214(8) 0.0306(9) 0.0261(8) -0.0166(7) -0.0059(6) 0.0051(7)
C3 0.0214(8) 0.0317(9) 0.0253(8) -0.0155(7) -0.0051(6) 0.0037(7)
C4 0.0206(8) 0.0275(9) 0.0257(8) -0.0145(7) -0.0044(6) 0.0004(6)
C5 0.0238(8) 0.0252(8) 0.0240(8) -0.0124(7) -0.0051(6) 0.0007(6)
C6 0.0254(8) 0.0233(8) 0.0251(8) -0.0116(7) -0.0060(7) 0.0000(6)
C7 0.0249(8) 0.0225(8) 0.0260(8) -0.0115(7) -0.0070(7) 0.0008(6)
C8 0.0267(8) 0.0227(8) 0.0243(8) -0.0124(7) -0.0082(7) 0.0010(6)
C9 0.0239(8) 0.0240(8) 0.0246(8) -0.0126(7) -0.0078(6) 0.0000(6)
C10 0.0274(8) 0.0248(8) 0.0255(8) -0.0150(7) -0.0098(7) 0.0049(6)
C11 0.0273(8) 0.0264(8) 0.0245(8) -0.0145(7) -0.0103(7) 0.0052(7)
C12 0.0235(8) 0.0266(8) 0.0224(8) -0.0134(7) -0.0058(6) 0.0032(6)
C13 0.0270(9) 0.0380(10) 0.0270(9) -0.0200(8) -0.0041(7) 0.0015(7)
C14 0.0423(11) 0.0366(10) 0.0310(9) -0.0172(8) -0.0147(8) 0.0080(8)
C15 0.0269(9) 0.0363(10) 0.0250(8) -0.0148(7) -0.0030(7) -0.0009(7)
C16 0.0352(10) 0.0359(10) 0.0362(10) -0.0100(8) -0.0121(8) 0.0004(8)
C17 0.0250(8) 0.0319(9) 0.0308(9) -0.0167(8) -0.0043(7) -0.0018(7)
C18 0.0281(9) 0.0408(11) 0.0452(11) -0.0255(9) -0.0092(8) 0.0062(8)
C19 0.0260(8) 0.0305(9) 0.0313(9) -0.0181(8) -0.0049(7) -0.0035(7)
C20 0.0405(11) 0.0451(11) 0.0398(11) -0.0224(9) -0.0172(9) 0.0021(9)
C21 0.0309(9) 0.0260(9) 0.0329(9) -0.0167(7) -0.0083(7) 0.0010(7)
C22 0.0354(10) 0.0340(10) 0.0383(10) -0.0224(8) -0.0117(8) 0.0002(8)
C23 0.0345(9) 0.0301(9) 0.0278(9) -0.0185(7) -0.0051(7) 0.0036(7)
C24 0.0425(11) 0.0541(13) 0.0507(12) -0.0310(11) -0.0120(10) 0.0201(10)
C25 0.0268(9) 0.0271(9) 0.0321(9) -0.0164(7) -0.0102(7) 0.0010(7)
C26 0.0421(11) 0.0354(10) 0.0343(10) -0.0143(8) -0.0106(8) 0.0069(8)
O1 0.0306(6) 0.0290(6) 0.0303(6) -0.0147(5) -0.0097(5) 0.0037(5)
O2 0.0392(8) 0.0481(8) 0.0430(8) -0.0204(7) -0.0104(6) 0.0172(6)
F1 0.0618(9) 0.0910(11) 0.0509(8) -0.0065(8) -0.0025(7) -0.0353(8)
F2 0.1170(13) 0.0600(9) 0.0376(7) -0.0286(7) -0.0109(7) 0.0298(8)
F3 0.0825(10) 0.0641(9) 0.0371(7) -0.0105(6) -0.0232(7) 0.0298(7)

loop_
_atom_type_symbol
_atom_type_description
_atom_type_scat_dispersion_real
_atom_type_scat_dispersion_imag
_atom_type_scat_source
C C 0.0033 0.0016 'International Tables Vol C Tables 4.2.6.8 and 6.1.1.4'
H H 0.0000 0.0000 'International Tables Vol C Tables 4.2.6.8 and 6.1.1.4'
N N 0.0061 0.0033 'International Tables Vol C Tables 4.2.6.8 and 6.1.1.4'
O O 0.0106 0.0060 'International Tables Vol C Tables 4.2.6.8 and 6.1.1.4'
F F 0.0171 0.0103 'International Tables Vol C Tables 4.2.6.8 and 6.1.1.4'

loop_
_geom_angle_atom_site_label_1
_geom_angle_atom_site_label_2
_geom_angle_atom_site_label_3
_geom_angle
_geom_angle_site_symmetry_3
C4 N1 C1 110.90(14) .
C4 N1 H1N 124.6(12) .
C1 N1 H1N 122.9(12) .
C5 N2 C8 111.59(13) .
C5 N2 H2N 123.8(12) .
C8 N2 H2N 122.8(12) .
C12 N3 C9 111.51(13) .
C12 N3 H3N 121.6(13) .
C9 N3 H3N 124.4(13) .
N1 C1 C2 107.03(13) .
N1 C1 C12 115.61(14) 2_666
C2 C1 C12 136.73(14) 2_666
C3 C2 C1 107.51(14) .
C3 C2 C13 126.36(15) .
C1 C2 C13 125.52(14) .
C2 C3 C4 107.50(14) .
C2 C3 C15 126.76(15) .
C4 C3 C15 125.04(14) .
N1 C4 C3 107.04(13) .
N1 C4 C5 116.25(14) .
C3 C4 C5 136.13(15) .
N2 C5 C6 106.97(13) .
N2 C5 C4 116.12(14) .
C6 C5 C4 136.73(15) .
C7 C6 C5 107.45(14) .
C7 C6 C17 126.10(14) .
C5 C6 C17 126.01(14) .
C6 C7 C8 107.68(13) .
C6 C7 C19 125.04(14) .
C8 C7 C19 126.95(15) .
N2 C8 C7 106.29(14) .
N2 C8 C9 115.53(14) .
C7 C8 C9 137.92(14) .
N3 C9 C10 106.21(14) .
N3 C9 C8 115.58(14) .
C10 C9 C8 137.94(15) .
C11 C10 C9 107.93(14) .
C11 C10 C21 124.45(14) .
C9 C10 C21 127.54(15) .
C10 C11 C12 107.76(14) .
C10 C11 C23 124.95(14) .
C12 C11 C23 126.97(14) .
N3 C12 C11 106.57(13) .
N3 C12 C1 115.69(14) 2_666
C11 C12 C1 137.45(15) 2_666
C2 C13 C14 113.30(14) .
C2 C13 H13A 108.8 .
C14 C13 H13A 108.6 .
C2 C13 H13B 108.8 .
C14 C13 H13B 109.2 .
H13A C13 H13B 107.9 .
C13 C14 H14A 110.1 .
C13 C14 H14B 109.4 .
H14A C14 H14B 109.5 .
C13 C14 H14C 108.8 .
H14A C14 H14C 109.5 .
H14B C14 H14C 109.5 .
C3 C15 C16 113.20(14) .
C3 C15 H15A 109.2 .
C16 C15 H15A 109.3 .
C3 C15 H15B 108.6 .
C16 C15 H15B 108.5 .
H15A C15 H15B 107.9 .
C15 C16 H16A 110.2 .
C15 C16 H16B 108.7 .
H16A C16 H16B 109.5 .
C15 C16 H16C 109.5 .
H16A C16 H16C 109.5 .
H16B C16 H16C 109.5 .
C6 C17 C18 113.00(14) .
C6 C17 H17A 109.1 .
C18 C17 H17A 109.2 .
C6 C17 H17B 108.9 .
C18 C17 H17B 108.6 .
H17A C17 H17B 107.9 .
C17 C18 H18A 109.9 .
C17 C18 H18B 108.9 .
H18A C18 H18B 109.5 .
C17 C18 H18C 109.6 .
H18A C18 H18C 109.5 .
H18B C18 H18C 109.5 .
C7 C19 C20 113.09(14) .
C7 C19 H19A 109.1 .
C20 C19 H19A 109.1 .
C7 C19 H19B 108.8 .
C20 C19 H19B 108.8 .
H19A C19 H19B 107.8 .
C19 C20 H20A 109.5 .
C19 C20 H20B 109.3 .
H20A C20 H20B 109.5 .
C19 C20 H20C 109.6 .
H20A C20 H20C 109.5 .
H20B C20 H20C 109.5 .
C10 C21 C22 112.65(14) .
C10 C21 H21A 109.0 .
C22 C21 H21A 108.2 .
C10 C21 H21B 109.3 .
C22 C21 H21B 109.5 .
H21A C21 H21B 108.1 .
C21 C22 H22A 110.8 .
C21 C22 H22B 109.5 .
H22A C22 H22B 109.5 .
C21 C22 H22C 108.1 .
H22A C22 H22C 109.5 .
H22B C22 H22C 109.5 .
C11 C23 C24 113.56(15) .
C11 C23 H23A 108.8 .
C24 C23 H23A 108.9 .
C11 C23 H23B 108.7 .
C24 C23 H23B 108.9 .
H23A C23 H23B 107.8 .
C23 C24 H24A 109.7 .
C23 C24 H24B 109.4 .
H24A C24 H24B 109.5 .
C23 C24 H24C 109.3 .
H24A C24 H24C 109.5 .
H24B C24 H24C 109.5 .
O2 C25 O1 129.07(16) .
O2 C25 C26 117.19(16) .
O1 C25 C26 113.71(15) .
F3 C26 F2 105.81(16) .
F3 C26 F1 106.51(17) .
F2 C26 F1 106.78(18) .
F3 C26 C25 114.11(16) .
F2 C26 C25 112.56(15) .
F1 C26 C25 110.59(15) .

loop_
_geom_bond_atom_site_label_1
_geom_bond_atom_site_label_2
_geom_bond_distance
_geom_bond_site_symmetry_2
N1 C4 1.367(2) .
N1 C1 1.372(2) .
N1 H1N 0.93(2) .
N2 C5 1.360(2) .
N2 C8 1.372(2) .
N2 H2N 0.87(2) .
N3 C12 1.367(2) .
N3 C9 1.372(2) .
N3 H3N 0.84(2) .
C1 C2 1.422(2) .
C1 C12 1.427(2) 2_666
C2 C3 1.400(2) .
C2 C13 1.503(2) .
C3 C4 1.425(2) .
C3 C15 1.499(2) .
C4 C5 1.430(2) .
C5 C6 1.421(2) .
C6 C7 1.400(2) .
C6 C17 1.501(2) .
C7 C8 1.425(2) .
C7 C19 1.503(2) .
C8 C9 1.428(2) .
C9 C10 1.427(2) .
C10 C11 1.390(2) .
C10 C21 1.503(2) .
C11 C12 1.424(2) .
C11 C23 1.502(2) .
C12 C1 1.427(2) 2_666
C13 C14 1.519(2) .
C13 H13A 0.9600 .
C13 H13B 0.9600 .
C14 H14A 0.9601 .
C14 H14B 0.9600 .
C14 H14C 0.9599 .
C15 C16 1.528(3) .
C15 H15A 0.9600 .
C15 H15B 0.9600 .
C16 H16A 0.9599 .
C16 H16B 0.9599 .
C16 H16C 0.9600 .
C17 C18 1.524(3) .
C17 H17A 0.9599 .
C17 H17B 0.9600 .
C18 H18A 0.9600 .
C18 H18B 0.9601 .
C18 H18C 0.9601 .
C19 C20 1.525(3) .
C19 H19A 0.9600 .
C19 H19B 0.9600 .
C20 H20A 0.9601 .
C20 H20B 0.9600 .
C20 H20C 0.9600 .
C21 C22 1.531(2) .
C21 H21A 0.9600 .
C21 H21B 0.9599 .
C22 H22A 0.9600 .
C22 H22B 0.9600 .
C22 H22C 0.9600 .
C23 C24 1.510(3) .
C23 H23A 0.9600 .
C23 H23B 0.9600 .
C24 H24A 0.9600 .
C24 H24B 0.9600 .
C24 H24C 0.9599 .
C25 O2 1.215(2) .
C25 O1 1.260(2) .
C25 C26 1.543(3) .
C26 F3 1.325(2) .
C26 F2 1.328(2) .
C26 F1 1.330(2) .

loop_
_geom_hbond_atom_site_label_D
_geom_hbond_atom_site_label_H
_geom_hbond_atom_site_label_A
_geom_hbond_distance_DH
_geom_hbond_distance_HA
_geom_hbond_distance_DA
_geom_hbond_angle_DHA
_geom_hbond_site_symmetry_A
N1 H1N O1 0.93(2) 1.99(2) 2.9148(18) 171.8(18) 2_666
N2 H2N O1 0.87(2) 2.05(2) 2.9207(18) 177.4(18) .
N3 H3N O1 0.84(2) 2.10(2) 2.9394(18) 175.9(18) 2_666

loop_
_geom_torsion_atom_site_label_1
_geom_torsion_atom_site_label_2
_geom_torsion_atom_site_label_3
_geom_torsion_atom_site_label_4
_geom_torsion
_geom_torsion_site_symmetry_1
_geom_torsion_site_symmetry_4
C4 N1 C1 C2 -0.09(19) . .
C4 N1 C1 C12 -172.56(14) . 2_666
N1 C1 C2 C3 -0.38(18) . .
C12 C1 C2 C3 169.69(19) 2_666 .
N1 C1 C2 C13 -171.92(15) . .
C12 C1 C2 C13 -1.9(3) 2_666 .
C1 C2 C3 C4 0.69(18) . .
C13 C2 C3 C4 172.14(16) . .
C1 C2 C3 C15 -170.10(16) . .
C13 C2 C3 C15 1.3(3) . .
C1 N1 C4 C3 0.52(18) . .
C1 N1 C4 C5 173.20(14) . .
C2 C3 C4 N1 -0.74(18) . .
C15 C3 C4 N1 170.25(15) . .
C2 C3 C4 C5 -171.25(18) . .
C15 C3 C4 C5 -0.3(3) . .
C8 N2 C5 C6 1.11(19) . .
C8 N2 C5 C4 177.03(14) . .
N1 C4 C5 N2 -22.7(2) . .
C3 C4 C5 N2 147.19(19) . .
N1 C4 C5 C6 151.61(19) . .
C3 C4 C5 C6 -38.5(3) . .
N2 C5 C6 C7 -0.99(18) . .
C4 C5 C6 C7 -175.65(18) . .
N2 C5 C6 C17 171.74(15) . .
C4 C5 C6 C17 -2.9(3) . .
C5 C6 C7 C8 0.54(18) . .
C17 C6 C7 C8 -172.18(15) . .
C5 C6 C7 C19 174.34(15) . .
C17 C6 C7 C19 1.6(3) . .
C5 N2 C8 C7 -0.77(18) . .
C5 N2 C8 C9 -175.98(14) . .
C6 C7 C8 N2 0.11(18) . .
C19 C7 C8 N2 -173.54(15) . .
C6 C7 C8 C9 173.66(19) . .
C19 C7 C8 C9 0.0(3) . .
C12 N3 C9 C10 -0.61(18) . .
C12 N3 C9 C8 -175.81(14) . .
N2 C8 C9 N3 19.2(2) . .
C7 C8 C9 N3 -153.93(19) . .
N2 C8 C9 C10 -153.91(18) . .
C7 C8 C9 C10 33.0(4) . .
N3 C9 C10 C11 1.21(18) . .
C8 C9 C10 C11 174.74(19) . .
N3 C9 C10 C21 -175.44(15) . .
C8 C9 C10 C21 -1.9(3) . .
C9 C10 C11 C12 -1.35(18) . .
C21 C10 C11 C12 175.43(15) . .
C9 C10 C11 C23 -175.23(15) . .
C21 C10 C11 C23 1.5(3) . .
C9 N3 C12 C11 -0.21(18) . .
C9 N3 C12 C1 174.60(14) . 2_666
C10 C11 C12 N3 0.98(18) . .
C23 C11 C12 N3 174.70(15) . .
C10 C11 C12 C1 -172.10(19) . 2_666
C23 C11 C12 C1 1.6(3) . 2_666
C3 C2 C13 C14 -110.62(19) . .
C1 C2 C13 C14 59.3(2) . .
C2 C3 C15 C16 108.89(19) . .
C4 C3 C15 C16 -60.4(2) . .
C7 C6 C17 C18 115.46(18) . .
C5 C6 C17 C18 -55.9(2) . .
C6 C7 C19 C20 -81.5(2) . .
C8 C7 C19 C20 91.1(2) . .
C11 C10 C21 C22 83.2(2) . .
C9 C10 C21 C22 -100.7(2) . .
C10 C11 C23 C24 98.0(2) . .
C12 C11 C23 C24 -74.7(2) . .
O2 C25 C26 F3 -13.8(2) . .
O1 C25 C26 F3 167.96(15) . .
O2 C25 C26 F2 -134.45(18) . .
O1 C25 C26 F2 47.3(2) . .
O2 C25 C26 F1 106.20(19) . .
O1 C25 C26 F1 -72.0(2) . .
